data_4127114
loop_
_publ_author_name
'Galley, Shane S.'
'Arico, Alexandra A.'
'Lee, Tsung-Han'
'Deng, Xiaoyu'
'Yao, Yong-Xin'
'Sperling, Joseph M.'
'Proust, Vanessa'
'Storbeck, Julia S.'
'Dobrosavljevic, Vladimir'
'Neu, Jennifer N.'
'Siegrist, Theo'
'Baumbach, Ryan E.'
'Albrecht-Schmitt, Thomas E'
'Kaltsoyannis, Nikolas'
'Lanat\`a, Nicola'

_publ_section_title
;
 Uncovering the Origin of Divergence in the CsM(CrO4)2 (M = La, Pr, Nd,
 Sm, Eu; Am) Family through Examination of the Chemical Bonding in a
 Molecular Cluster and by Band Structure Analysis.
;
_journal_name_full 'Journal of the American Chemical Society'
_journal_paper_doi 10.1021/jacs.7b09474
_journal_year 2018
_chemical_formula_moiety 'Cr2 Nd O8, Cs'
_chemical_formula_sum 'Cr2 Cs Nd O8'
_chemical_formula_weight 509.15
_space_group_crystal_system monoclinic
_space_group_IT_number 13
_space_group_name_Hall '-P 2yc'
_space_group_name_H-M_alt 'P 1 2/c 1'
_symmetry_space_group_name_Hall '-P 2yc'
_symmetry_space_group_name_H-M 'P 1 2/c 1'
_audit_creation_method SHELXL-2017/1
_cell_angle_alpha 90
_cell_angle_beta 98.785(6)
_cell_angle_gamma 90
_cell_formula_units_Z 2
_cell_length_a 9.244(2)
_cell_length_b 5.5676(14)
_cell_length_c 7.795(2)
_cell_measurement_reflns_used 911
_cell_measurement_temperature 204(2)
_cell_measurement_theta_max 27.502
_cell_measurement_theta_min 2.229
_cell_volume 396.48(17)
_computing_cell_refinement 'SAINT V8.37A (Bruker, 2016)'
_computing_data_collection 'Apex2 (Bruker, 2016)'
_computing_data_reduction 'SAINT V8.37A (Bruker, 2016)'
_computing_structure_refinement
;  
SHELXL-2016/6 (Sheldrick, 2015, 2016), 
SHELXLE Rev714 (H\"ubschle et al., 2011)
;
_computing_structure_solution 'SHELXS-97 (Sheldrick, 2008)'
_diffrn_ambient_temperature 204(2)
_diffrn_measured_fraction_theta_full 0.999
_diffrn_measured_fraction_theta_max 0.998
_diffrn_measurement_device_type 'Bruker ApexII CCD diffractometer'
_diffrn_measurement_method '0.5 wide w/ exposures'
_diffrn_radiation_type MoK\a
_diffrn_radiation_wavelength 0.71073
_diffrn_reflns_av_R_equivalents 0.0410
_diffrn_reflns_av_unetI/netI 0.0237
_diffrn_reflns_Laue_measured_fraction_full 0.999
_diffrn_reflns_Laue_measured_fraction_max 0.998
_diffrn_reflns_limit_h_max 12
_diffrn_reflns_limit_h_min -12
_diffrn_reflns_limit_k_max 7
_diffrn_reflns_limit_k_min -7
_diffrn_reflns_limit_l_max 10
_diffrn_reflns_limit_l_min -10
_diffrn_reflns_number 5699
_diffrn_reflns_point_group_measured_fraction_full 0.999
_diffrn_reflns_point_group_measured_fraction_max 0.998
_diffrn_reflns_theta_full 25.242
_diffrn_reflns_theta_max 27.502
_diffrn_reflns_theta_min 2.229
_diffrn_source 'I-mu-S microsource X-ray tube'
_exptl_absorpt_coefficient_mu 13.669
_exptl_absorpt_correction_T_max 0.7456
_exptl_absorpt_correction_T_min 0.3833
_exptl_absorpt_correction_type multi-scan
_exptl_absorpt_process_details
;
 SADABS 2016/2: Krause, L., Herbst-Irmer, R., Sheldrick G.M. & Stalke D.,
 J. Appl. Cryst. 48 (2015) 3-10
;
_exptl_crystal_colour green
_exptl_crystal_density_diffrn 4.265
_exptl_crystal_description rod
_exptl_crystal_F_000 454
_exptl_crystal_size_max 0.08
_exptl_crystal_size_mid 0.06
_exptl_crystal_size_min 0.04
_refine_diff_density_max 1.013
_refine_diff_density_min -1.976
_refine_diff_density_rms 0.356
_refine_ls_extinction_coef 0.066(2)
_refine_ls_extinction_expression Fc^*^=kFc[1+0.001xFc^2^\l^3^/sin(2\q)]^-1/4^
_refine_ls_extinction_method 'SHELXL-2017/1 (Sheldrick 2017)'
_refine_ls_goodness_of_fit_ref 0.742
_refine_ls_hydrogen_treatment undef
_refine_ls_matrix_type full
_refine_ls_number_parameters 57
_refine_ls_number_reflns 911
_refine_ls_number_restraints 0
_refine_ls_restrained_S_all 0.742
_refine_ls_R_factor_all 0.0214
_refine_ls_R_factor_gt 0.0203
_refine_ls_shift/su_max 0.001
_refine_ls_shift/su_mean 0.000
_refine_ls_structure_factor_coef Fsqd
_refine_ls_weighting_details 'w=1/[\s^2^(Fo^2^)+(0.0689P)^2^] where P=(Fo^2^+2Fc^2^)/3'
_refine_ls_weighting_scheme calc
_refine_ls_wR_factor_gt 0.0552
_refine_ls_wR_factor_ref 0.0567
_reflns_Friedel_coverage 0.000
_reflns_number_gt 876
_reflns_number_total 911
_reflns_threshold_expression 'I > 2\s(I)'
_cod_data_source_file ja7b09474_si_001.cif
_cod_data_source_block AA32_NdCrO4Cr2O7_0m_a
_cod_original_cell_volume 396.51(18)
_cod_database_code 4127114
_shelx_shelxl_version_number 2017/1
_shelx_space_group_comment
;
The symmetry employed for this shelxl refinement is uniquely defined
by the following loop, which should always be used as a source of
symmetry information in preference to the above space-group names.
They are only intended as comments.
;

loop_
_space_group_symop_operation_xyz
'x, y, z'
'-x, y, -z+1/2'
'-x, -y, -z'
'x, -y, z-1/2'

loop_
_atom_site_label
_atom_site_type_symbol
_atom_site_fract_x
_atom_site_fract_y
_atom_site_fract_z
_atom_site_U_iso_or_equiv
_atom_site_adp_type
_atom_site_occupancy
_atom_site_site_symmetry_order
_atom_site_calc_flag
_atom_site_refinement_flags_posn
_atom_site_refinement_flags_adp
_atom_site_refinement_flags_occupancy
Nd1 Nd 0.500000 0.90396(4) 0.250000 0.00942(14) Uani 1 2 d S T P
Cr1 Cr 0.28217(5) 0.32990(9) 0.31880(5) 0.00981(17) Uani 1 1 d . . .
O1 O 0.3159(3) 0.6098(4) 0.2678(3) 0.0173(5) Uani 1 1 d . . .
Cs1 Cs 0.000000 0.82137(5) 0.250000 0.02209(15) Uani 1 2 d S T P
O3 O 0.4276(2) 0.2084(4) 0.4485(2) 0.0146(4) Uani 1 1 d . . .
O2 O 0.1339(2) 0.3188(5) 0.4047(3) 0.0194(5) Uani 1 1 d . . .
O4 O 0.2667(2) 0.1499(4) 0.1498(3) 0.0179(5) Uani 1 1 d . . .

loop_
_atom_site_aniso_label
_atom_site_aniso_U_11
_atom_site_aniso_U_22
_atom_site_aniso_U_33
_atom_site_aniso_U_23
_atom_site_aniso_U_13
_atom_site_aniso_U_12
Nd1 0.01101(18) 0.00723(19) 0.01005(18) 0.000 0.00173(10) 0.000
Cr1 0.0097(3) 0.0071(3) 0.0128(3) 0.00111(17) 0.00187(18) 0.00045(17)
O1 0.0160(11) 0.0125(11) 0.0228(12) 0.0044(8) 0.0012(9) -0.0009(8)
Cs1 0.0157(2) 0.0141(2) 0.0379(2) 0.000 0.00865(13) 0.000
O3 0.0159(9) 0.0152(10) 0.0125(9) 0.0011(8) 0.0010(7) 0.0047(9)
O2 0.0149(11) 0.0200(12) 0.0251(11) 0.0024(10) 0.0090(9) 0.0004(9)
O4 0.0196(11) 0.0154(10) 0.0180(11) -0.0045(9) 0.0010(9) 0.0003(9)

loop_
_atom_type_symbol
_atom_type_description
_atom_type_scat_dispersion_real
_atom_type_scat_dispersion_imag
_atom_type_scat_source
Cr Cr 0.3209 0.6236 'International Tables Vol C Tables 4.2.6.8 and 6.1.1.4'
Cs Cs -0.3680 2.1192 'International Tables Vol C Tables 4.2.6.8 and 6.1.1.4'
Nd Nd -0.1943 3.0179 'International Tables Vol C Tables 4.2.6.8 and 6.1.1.4'
O O 0.0106 0.0060 'International Tables Vol C Tables 4.2.6.8 and 6.1.1.4'

loop_
_geom_angle_atom_site_label_1
_geom_angle_atom_site_label_2
_geom_angle_atom_site_label_3
_geom_angle
_geom_angle_site_symmetry_1
_geom_angle_site_symmetry_3
O1 Nd1 O1 93.09(11) . 2_655
O1 Nd1 O3 77.59(8) . 4_565
O1 Nd1 O3 81.96(8) 2_655 4_565
O1 Nd1 O3 81.96(8) . 3_666
O1 Nd1 O3 77.59(8) 2_655 3_666
O3 Nd1 O3 150.11(11) 4_565 3_666
O1 Nd1 O3 99.90(8) . 1_565
O1 Nd1 O3 141.02(7) 2_655 1_565
O3 Nd1 O3 136.65(7) 4_565 1_565
O3 Nd1 O3 68.21(8) 3_666 1_565
O1 Nd1 O3 141.02(7) . 2_665
O1 Nd1 O3 99.90(8) 2_655 2_665
O3 Nd1 O3 68.21(8) 4_565 2_665
O3 Nd1 O3 136.65(8) 3_666 2_665
O3 Nd1 O3 92.72(11) 1_565 2_665
O1 Nd1 O4 157.17(7) . 2_665
O1 Nd1 O4 79.07(8) 2_655 2_665
O3 Nd1 O4 121.73(7) 4_565 2_665
O3 Nd1 O4 75.44(7) 3_666 2_665
O3 Nd1 O4 74.80(8) 1_565 2_665
O3 Nd1 O4 61.82(7) 2_665 2_665
O1 Nd1 O4 79.07(8) . 1_565
O1 Nd1 O4 157.17(7) 2_655 1_565
O3 Nd1 O4 75.44(7) 4_565 1_565
O3 Nd1 O4 121.73(7) 3_666 1_565
O3 Nd1 O4 61.82(7) 1_565 1_565
O3 Nd1 O4 74.80(8) 2_665 1_565
O4 Nd1 O4 115.70(10) 2_665 1_565
O1 Nd1 Cr1 172.05(6) . 2_665
O1 Nd1 Cr1 91.50(6) 2_655 2_665
O3 Nd1 Cr1 96.66(5) 4_565 2_665
O3 Nd1 Cr1 105.38(5) 3_666 2_665
O3 Nd1 Cr1 80.43(6) 1_565 2_665
O3 Nd1 Cr1 31.38(5) 2_665 2_665
O4 Nd1 Cr1 30.60(5) 2_665 2_665
O4 Nd1 Cr1 94.26(6) 1_565 2_665
O1 Nd1 Cr1 91.50(6) . 1_565
O1 Nd1 Cr1 172.05(6) 2_655 1_565
O3 Nd1 Cr1 105.38(5) 4_565 1_565
O3 Nd1 Cr1 96.66(5) 3_666 1_565
O3 Nd1 Cr1 31.38(5) 1_565 1_565
O3 Nd1 Cr1 80.43(6) 2_665 1_565
O4 Nd1 Cr1 94.26(6) 2_665 1_565
O4 Nd1 Cr1 30.60(5) 1_565 1_565
Cr1 Nd1 Cr1 84.70(3) 2_665 1_565
O1 Nd1 Nd1 91.18(6) . 3_676
O1 Nd1 Nd1 110.08(6) 2_655 3_676
O3 Nd1 Nd1 164.17(5) 4_565 3_676
O3 Nd1 Nd1 34.35(5) 3_666 3_676
O3 Nd1 Nd1 33.86(5) 1_565 3_676
O3 Nd1 Nd1 117.72(5) 2_665 3_676
O4 Nd1 Nd1 71.93(5) 2_665 3_676
O4 Nd1 Nd1 91.64(5) 1_565 3_676
Cr1 Nd1 Nd1 93.329(13) 2_665 3_676
Cr1 Nd1 Nd1 63.310(9) 1_565 3_676
O1 Nd1 Nd1 110.08(6) . 3_675
O1 Nd1 Nd1 91.18(6) 2_655 3_675
O3 Nd1 Nd1 34.35(5) 4_565 3_675
O3 Nd1 Nd1 164.17(5) 3_666 3_675
O3 Nd1 Nd1 117.72(5) 1_565 3_675
O3 Nd1 Nd1 33.86(5) 2_665 3_675
O4 Nd1 Nd1 91.64(5) 2_665 3_675
O4 Nd1 Nd1 71.93(5) 1_565 3_675
Cr1 Nd1 Nd1 63.310(10) 2_665 3_675
Cr1 Nd1 Nd1 93.329(13) 1_565 3_675
Nd1 Nd1 Nd1 149.315(15) 3_676 3_675
O2 Cr1 O4 109.47(12) . .
O2 Cr1 O1 109.85(12) . .
O4 Cr1 O1 112.28(13) . .
O2 Cr1 O3 112.54(11) . .
O4 Cr1 O3 101.46(11) . .
O1 Cr1 O3 111.04(12) . .
O2 Cr1 Nd1 129.39(9) . 1_545
O4 Cr1 Nd1 52.80(8) . 1_545
O1 Cr1 Nd1 120.75(9) . 1_545
O3 Cr1 Nd1 48.99(7) . 1_545
O2 Cr1 Cs1 58.22(9) . .
O4 Cr1 Cs1 110.84(8) . .
O1 Cr1 Cs1 55.32(9) . .
O3 Cr1 Cs1 147.67(7) . .
Nd1 Cr1 Cs1 162.349(15) 1_545 .
O2 Cr1 Cs1 55.06(9) . 1_545
O4 Cr1 Cs1 57.55(8) . 1_545
O1 Cr1 Cs1 144.48(9) . 1_545
O3 Cr1 Cs1 104.45(8) . 1_545
Nd1 Cr1 Cs1 82.05(2) 1_545 1_545
Cs1 Cr1 Cs1 94.31(2) . 1_545
Cr1 O1 Nd1 145.77(13) . .
Cr1 O1 Cs1 99.01(10) . .
Nd1 O1 Cs1 114.12(8) . .
O1 Cs1 O1 135.82(8) 2 .
O1 Cs1 O2 130.38(6) 2 1_565
O1 Cs1 O2 90.25(6) . 1_565
O1 Cs1 O2 90.25(6) 2 2_565
O1 Cs1 O2 130.37(6) . 2_565
O2 Cs1 O2 59.74(8) 1_565 2_565
O1 Cs1 O2 89.56(6) 2 .
O1 Cs1 O2 49.75(6) . .
O2 Cs1 O2 120.51(7) 1_565 .
O2 Cs1 O2 179.74(4) 2_565 .
O1 Cs1 O2 49.75(6) 2 2
O1 Cs1 O2 89.56(6) . 2
O2 Cs1 O2 179.74(4) 1_565 2
O2 Cs1 O2 120.51(7) 2_565 2
O2 Cs1 O2 59.23(8) . 2
O1 Cs1 O2 110.25(6) 2 4_565
O1 Cs1 O2 58.13(6) . 4_565
O2 Cs1 O2 110.41(6) 1_565 4_565
O2 Cs1 O2 94.06(6) 2_565 4_565
O2 Cs1 O2 85.85(5) . 4_565
O2 Cs1 O2 69.62(7) 2 4_565
O1 Cs1 O2 58.13(6) 2 3_566
O1 Cs1 O2 110.25(6) . 3_566
O2 Cs1 O2 94.06(6) 1_565 3_566
O2 Cs1 O2 110.41(6) 2_565 3_566
O2 Cs1 O2 69.62(7) . 3_566
O2 Cs1 O2 85.85(5) 2 3_566
O2 Cs1 O2 152.00(9) 4_565 3_566
O1 Cs1 O4 159.18(6) 2 1_565
O1 Cs1 O4 59.16(6) . 1_565
O2 Cs1 O4 48.71(6) 1_565 1_565
O2 Cs1 O4 71.74(6) 2_565 1_565
O2 Cs1 O4 108.41(6) . 1_565
O2 Cs1 O4 131.28(6) 2 1_565
O2 Cs1 O4 62.29(6) 4_565 1_565
O2 Cs1 O4 137.44(6) 3_566 1_565
O1 Cs1 O4 59.16(6) 2 2_565
O1 Cs1 O4 159.18(6) . 2_565
O2 Cs1 O4 71.74(6) 1_565 2_565
O2 Cs1 O4 48.71(6) 2_565 2_565
O2 Cs1 O4 131.28(6) . 2_565
O2 Cs1 O4 108.41(6) 2 2_565
O2 Cs1 O4 137.44(6) 4_565 2_565
O2 Cs1 O4 62.29(6) 3_566 2_565
O4 Cs1 O4 111.73(9) 1_565 2_565
O1 Cs1 O4 123.71(6) 2 4_566
O1 Cs1 O4 58.53(6) . 4_566
O2 Cs1 O4 58.01(6) 1_565 4_566
O2 Cs1 O4 117.01(6) 2_565 4_566
O2 Cs1 O4 63.24(6) . 4_566
O2 Cs1 O4 121.74(6) 2 4_566
O2 Cs1 O4 115.18(6) 4_565 4_566
O2 Cs1 O4 66.15(6) 3_566 4_566
O4 Cs1 O4 75.19(5) 1_565 4_566
O4 Cs1 O4 101.93(5) 2_565 4_566
O1 Cs1 O4 58.53(6) 2 3_565
O1 Cs1 O4 123.70(6) . 3_565
O2 Cs1 O4 117.01(6) 1_565 3_565
O2 Cs1 O4 58.01(6) 2_565 3_565
O2 Cs1 O4 121.74(6) . 3_565
O2 Cs1 O4 63.24(6) 2 3_565
O2 Cs1 O4 66.15(6) 4_565 3_565
O2 Cs1 O4 115.18(6) 3_566 3_565
O4 Cs1 O4 101.93(5) 1_565 3_565
O4 Cs1 O4 75.19(5) 2_565 3_565
O4 Cs1 O4 175.00(7) 4_566 3_565
Cr1 O3 Nd1 139.25(11) . 3_666
Cr1 O3 Nd1 99.63(9) . 1_545
Nd1 O3 Nd1 111.79(8) 3_666 1_545
Cr1 O2 Cs1 100.44(10) . 1_545
Cr1 O2 Cs1 96.52(10) . .
Cs1 O2 Cs1 120.51(7) 1_545 .
Cr1 O2 Cs1 144.38(12) . 3_566
Cs1 O2 Cs1 85.94(6) 1_545 3_566
Cs1 O2 Cs1 110.38(7) . 3_566
Cr1 O4 Nd1 96.60(10) . 1_545
Cr1 O4 Cs1 97.25(10) . 1_545
Nd1 O4 Cs1 104.97(8) 1_545 1_545
Cr1 O4 Cs1 128.22(11) . 3_565
Nd1 O4 Cs1 134.77(8) 1_545 3_565
Cs1 O4 Cs1 78.07(5) 1_545 3_565

loop_
_geom_bond_atom_site_label_1
_geom_bond_atom_site_label_2
_geom_bond_distance
_geom_bond_site_symmetry_2
Nd1 O1 2.381(2) .
Nd1 O1 2.381(2) 2_655
Nd1 O3 2.425(2) 4_565
Nd1 O3 2.425(2) 3_666
Nd1 O3 2.456(2) 1_565
Nd1 O3 2.456(2) 2_665
Nd1 O4 2.573(2) 2_665
Nd1 O4 2.573(2) 1_565
Nd1 Cr1 3.2088(7) 2_665
Nd1 Cr1 3.2088(7) 1_565
Nd1 Nd1 4.0417(10) 3_676
Nd1 Nd1 4.0417(10) 3_675
Cr1 O2 1.616(2) .
Cr1 O4 1.644(2) .
Cr1 O1 1.650(2) .
Cr1 O3 1.695(2) .
Cr1 Cs1 3.7619(8) .
Cr1 Cs1 3.8316(9) 1_545
O1 Cs1 3.132(2) .
Cs1 O2 3.194(3) 1_565
Cs1 O2 3.194(3) 2_565
Cs1 O2 3.219(3) .
Cs1 O2 3.219(3) 2
Cs1 O2 3.226(2) 4_565
Cs1 O2 3.226(2) 3_566
Cs1 O4 3.259(2) 1_565
Cs1 O4 3.259(2) 2_565
Cs1 O4 3.670(2) 4_566
Cs1 O4 3.670(2) 3_565
